data_7158210
loop_
_publ_author_name
'Yue, Yuanyuan'
'Chao, Junli'
'Wang, Zhiyue'
'Yang, Yan'
'Ye, Yaqing'
'Sun, Chunying'
'Guo, Xiaohui'
'Liu, Jianming'

_publ_section_title
;
 Electrooxidative double C-H/C-H coupling of phenols with
 3-phenylbenzothiophenes: facile access to benzothiophene derivatives.
;
_journal_issue 33
_journal_name_full 'Organic &amp; biomolecular chemistry'
_journal_page_first 7156
_journal_page_last 7160
_journal_paper_doi 10.1039/d1ob01208h
_journal_volume 19
_journal_year 2021
_chemical_formula_sum 'C35 H24 O2 S2'
_chemical_formula_weight 540.70
_space_group_IT_number 19
_space_group_name_Hall 'P 2ac 2ab'
_space_group_name_H-M_alt 'P 21 21 21'
_atom_sites_solution_hydrogens geom
_atom_sites_solution_primary direct
_atom_sites_solution_secondary difmap
_audit_creation_method SHELXL-97
_audit_update_record
;
2021-03-02 deposited with the CCDC.	2021-08-02 downloaded from the CCDC.
;
_cell_angle_alpha 90.00
_cell_angle_beta 90.00
_cell_angle_gamma 90.00
_cell_formula_units_Z 4
_cell_length_a 10.2144(2)
_cell_length_b 15.9350(5)
_cell_length_c 17.0604(4)
_cell_measurement_temperature 293(2)
_cell_volume 2776.86(12)
_computing_structure_refinement 'SHELXL-97 (Sheldrick, 1997)'
_computing_structure_solution 'SHELXS-97 (Sheldrick, 1990)'
_diffrn_ambient_temperature 293(2)
_diffrn_measured_fraction_theta_full 0.972
_diffrn_measured_fraction_theta_max 0.972
_diffrn_radiation_monochromator graphite
_diffrn_radiation_source 'fine-focus sealed tube'
_diffrn_radiation_type CuK\a
_diffrn_radiation_wavelength 1.54184
_diffrn_reflns_av_R_equivalents 0.0653
_diffrn_reflns_av_sigmaI/netI 0.0756
_diffrn_reflns_limit_h_max 4
_diffrn_reflns_limit_h_min -12
_diffrn_reflns_limit_k_max 19
_diffrn_reflns_limit_k_min -15
_diffrn_reflns_limit_l_max 21
_diffrn_reflns_limit_l_min -18
_diffrn_reflns_number 8480
_diffrn_reflns_theta_full 72.28
_diffrn_reflns_theta_max 72.28
_diffrn_reflns_theta_min 3.80
_exptl_absorpt_coefficient_mu 1.975
_exptl_crystal_density_diffrn 1.293
_exptl_crystal_density_method 'not measured'
_exptl_crystal_F_000 1128
_refine_diff_density_max 0.510
_refine_diff_density_min -0.545
_refine_diff_density_rms 0.092
_refine_ls_abs_structure_details 'Flack H D (1983), Acta Cryst. A39, 876-881'
_refine_ls_abs_structure_Flack -0.02(5)
_refine_ls_extinction_method none
_refine_ls_goodness_of_fit_ref 0.992
_refine_ls_hydrogen_treatment mixed
_refine_ls_matrix_type full
_refine_ls_number_parameters 352
_refine_ls_number_reflns 5014
_refine_ls_number_restraints 12
_refine_ls_restrained_S_all 0.993
_refine_ls_R_factor_all 0.0940
_refine_ls_R_factor_gt 0.0778
_refine_ls_shift/su_max 0.000
_refine_ls_shift/su_mean 0.000
_refine_ls_structure_factor_coef Fsqd
_refine_ls_weighting_details 'calc w=1/[\s^2^(Fo^2^)+(0.1631P)^2^+12.0189P] where P=(Fo^2^+2Fc^2^)/3'
_refine_ls_weighting_scheme calc
_refine_ls_wR_factor_gt 0.2810
_refine_ls_wR_factor_ref 0.2921
_reflns_number_gt 4289
_reflns_number_total 5014
_reflns_threshold_expression >2sigma(I)
_cod_data_source_file d1ob01208h2.cif
_cod_data_source_block wzy-20190517
_cod_depositor_comments
;
          Adding full bibliography for 7158210.cif.

2025-01-30
Z value and formula fixed to values more according to usual
chemical conventions.                 miguel
;
_cod_original_formula_sum 'C2.69 H1.85 N0 O0.15 S0.15'
_cod_original_formula_weight 41.59
_cod_original_formula_units_Z 52
_cod_database_code 7158210

loop_
_symmetry_equiv_pos_as_xyz
'x, y, z'
'-x+1/2, -y, z+1/2'
'-x, y+1/2, -z+1/2'
'x+1/2, -y+1/2, -z'

loop_
_atom_site_label
_atom_site_type_symbol
_atom_site_fract_x
_atom_site_fract_y
_atom_site_fract_z
_atom_site_U_iso_or_equiv
_atom_site_adp_type
_atom_site_occupancy
_atom_site_symmetry_multiplicity
_atom_site_calc_flag
_atom_site_refinement_flags
_atom_site_disorder_assembly
_atom_site_disorder_group
S1 S 0.30737(18) 0.71504(12) 0.34541(11) 0.0412(4) Uani 1 1 d . . .
S2 S 0.18028(17) 0.81261(14) 0.70723(11) 0.0471(5) Uani 1 1 d . . .
O2 O 0.3043(5) 0.6495(3) 0.5795(3) 0.0355(11) Uani 1 1 d . . .
H2B H 0.2562 0.6397 0.5421 0.053 Uiso 1 1 calc R . .
O1 O 0.6101(6) 0.9279(3) 0.5179(4) 0.0516(15) Uani 1 1 d . . .
C15 C 0.4307(6) 0.7326(4) 0.4878(4) 0.0285(14) Uani 1 1 d . . .
C7 C 0.4384(7) 0.5943(4) 0.4115(4) 0.0322(14) Uani 1 1 d U . .
C16 C 0.3805(6) 0.7181(4) 0.5632(4) 0.0268(13) Uani 1 1 d . . .
C14 C 0.4027(6) 0.6758(4) 0.4214(4) 0.0304(14) Uani 1 1 d . . .
C17 C 0.4005(6) 0.7750(4) 0.6225(3) 0.0264(12) Uani 1 1 d U . .
C23 C 0.3730(7) 0.7289(4) 0.7675(4) 0.0310(14) Uani 1 1 d . . .
C19 C 0.5293(6) 0.8605(4) 0.5353(4) 0.0328(15) Uani 1 1 d . . .
C22 C 0.3336(6) 0.7664(4) 0.6999(4) 0.0316(14) Uani 1 1 d . . .
C30 C 0.2771(6) 0.7386(4) 0.8294(4) 0.0305(14) Uani 1 1 d . . .
C20 C 0.5061(6) 0.8046(4) 0.4758(4) 0.0309(14) Uani 1 1 d . . .
H20A H 0.5412 0.8149 0.4264 0.037 Uiso 1 1 calc R . .
C35 C 0.1657(6) 0.7823(5) 0.8043(4) 0.0389(16) Uani 1 1 d . . .
C24 C 0.4961(6) 0.6811(5) 0.7787(4) 0.0321(14) Uani 1 1 d . . .
C6 C 0.3870(7) 0.5607(4) 0.3378(5) 0.0390(16) Uani 1 1 d . . .
C18 C 0.4761(7) 0.8465(5) 0.6095(4) 0.0345(15) Uani 1 1 d . . .
H18A H 0.4909 0.8845 0.6499 0.041 Uiso 1 1 calc R . .
C31 C 0.2810(7) 0.7098(5) 0.9064(4) 0.0385(16) Uani 1 1 d . . .
H31A H 0.3538 0.6807 0.9246 0.046 Uiso 1 1 calc R . .
C8 C 0.5275(7) 0.5468(5) 0.4651(5) 0.0385(16) Uani 1 1 d . . .
C32 C 0.1758(9) 0.7248(5) 0.9557(4) 0.0495(19) Uani 1 1 d . . .
H32A H 0.1780 0.7055 1.0071 0.059 Uiso 1 1 calc R . .
C1 C 0.3139(8) 0.6193(5) 0.2970(5) 0.0417(16) Uani 1 1 d . . .
C25 C 0.5269(9) 0.6130(6) 0.7316(5) 0.050(2) Uani 1 1 d . . .
H25A H 0.4732 0.5999 0.6894 0.060 Uiso 1 1 calc R . .
C13 C 0.6437(7) 0.5799(5) 0.4893(5) 0.0450(19) Uani 1 1 d . . .
H13A H 0.6675 0.6334 0.4728 0.054 Uiso 1 1 calc R . .
C29 C 0.5815(7) 0.6995(6) 0.8410(5) 0.0482(19) Uani 1 1 d . . .
H29A H 0.5641 0.7453 0.8732 0.058 Uiso 1 1 calc R . .
C11 C 0.6906(11) 0.4563(6) 0.5625(6) 0.063(2) Uani 1 1 d . . .
H11A H 0.7460 0.4254 0.5948 0.076 Uiso 1 1 calc R . .
C21 C 0.5925(10) 1.0023(6) 0.5604(8) 0.070(3) Uani 1 1 d . . .
H21A H 0.6539 1.0437 0.5425 0.106 Uiso 1 1 calc R . .
H21B H 0.6066 0.9916 0.6151 0.106 Uiso 1 1 calc R . .
H21C H 0.5049 1.0226 0.5527 0.106 Uiso 1 1 calc R . .
C9 C 0.4910(9) 0.4674(5) 0.4919(7) 0.056(2) Uani 1 1 d . . .
H9A H 0.4108 0.4445 0.4776 0.067 Uiso 1 1 calc R . .
C34 C 0.0594(8) 0.7965(7) 0.8543(5) 0.058(2) Uani 1 1 d . . .
H34A H -0.0148 0.8245 0.8365 0.070 Uiso 1 1 calc R . .
C5 C 0.4048(10) 0.4802(6) 0.3055(6) 0.057(2) Uani 1 1 d . . .
H5A H 0.4559 0.4403 0.3310 0.068 Uiso 1 1 calc R . .
C33 C 0.0673(8) 0.7686(7) 0.9290(6) 0.059(2) Uani 1 1 d . . .
H33A H -0.0017 0.7789 0.9632 0.071 Uiso 1 1 calc R . .
C4 C 0.3447(12) 0.4619(7) 0.2349(6) 0.069(3) Uani 1 1 d . . .
H4A H 0.3548 0.4087 0.2133 0.083 Uiso 1 1 calc R . .
C2 C 0.2534(10) 0.6011(7) 0.2255(6) 0.061(2) Uani 1 1 d . . .
H2A H 0.2040 0.6411 0.1991 0.073 Uiso 1 1 calc R . .
C12 C 0.7266(9) 0.5355(7) 0.5379(6) 0.059(2) Uani 1 1 d . . .
H12A H 0.8058 0.5587 0.5539 0.071 Uiso 1 1 calc R . .
C28 C 0.6911(9) 0.6507(7) 0.8553(6) 0.066(3) Uani 1 1 d . . .
H28A H 0.7457 0.6638 0.8971 0.079 Uiso 1 1 calc R . .
C26 C 0.6353(11) 0.5646(7) 0.7463(7) 0.073(3) Uani 1 1 d . . .
H26A H 0.6528 0.5186 0.7144 0.088 Uiso 1 1 calc R . .
C3 C 0.2697(13) 0.5209(7) 0.1957(6) 0.075(3) Uani 1 1 d . . .
H3A H 0.2298 0.5065 0.1485 0.090 Uiso 1 1 calc R . .
C27 C 0.7201(11) 0.5834(8) 0.8084(7) 0.079(3) Uani 1 1 d . . .
H27A H 0.7942 0.5509 0.8176 0.095 Uiso 1 1 calc R . .
C10 C 0.5744(12) 0.4237(6) 0.5396(8) 0.074(3) Uani 1 1 d . . .
H10A H 0.5507 0.3704 0.5566 0.088 Uiso 1 1 calc R . .

loop_
_atom_site_aniso_label
_atom_site_aniso_U_11
_atom_site_aniso_U_22
_atom_site_aniso_U_33
_atom_site_aniso_U_23
_atom_site_aniso_U_13
_atom_site_aniso_U_12
S1 0.0306(9) 0.0458(9) 0.0470(9) 0.0021(8) -0.0066(8) 0.0002(8)
S2 0.0174(8) 0.0799(13) 0.0441(9) 0.0033(9) -0.0023(7) 0.0194(9)
O2 0.022(2) 0.044(2) 0.041(2) 0.002(2) 0.002(2) -0.011(2)
O1 0.035(3) 0.037(3) 0.083(4) -0.012(3) 0.019(3) -0.019(2)
C15 0.015(3) 0.030(3) 0.040(3) 0.000(3) 0.002(3) 0.001(2)
C7 0.0308(17) 0.0329(16) 0.0331(16) 0.0001(10) 0.0012(10) -0.0006(10)
C16 0.005(3) 0.034(3) 0.041(3) 0.002(3) 0.002(2) -0.001(2)
C14 0.012(3) 0.040(3) 0.039(3) 0.004(3) -0.002(2) -0.001(3)
C17 0.0235(15) 0.0280(15) 0.0277(15) 0.0003(10) -0.0003(10) 0.0006(10)
C23 0.022(3) 0.036(3) 0.035(3) -0.007(3) 0.002(3) 0.000(3)
C19 0.013(3) 0.029(3) 0.057(4) -0.003(3) 0.004(3) -0.002(3)
C22 0.008(3) 0.049(4) 0.038(3) -0.001(3) 0.001(2) -0.002(3)
C30 0.014(3) 0.036(3) 0.041(3) -0.007(3) 0.003(3) -0.006(2)
C20 0.016(3) 0.032(3) 0.045(3) 0.003(3) 0.007(3) 0.000(3)
C35 0.011(3) 0.058(4) 0.047(4) -0.009(3) -0.001(3) -0.001(3)
C24 0.008(3) 0.046(4) 0.043(3) 0.003(3) 0.000(3) 0.005(3)
C6 0.027(4) 0.040(3) 0.050(4) -0.006(3) 0.005(3) -0.012(3)
C18 0.018(3) 0.039(4) 0.046(4) -0.009(3) 0.001(3) -0.005(3)
C31 0.034(4) 0.039(3) 0.042(3) -0.004(3) 0.001(3) -0.007(3)
C8 0.025(4) 0.038(4) 0.052(4) -0.003(3) 0.006(3) 0.004(3)
C32 0.050(5) 0.056(4) 0.043(4) -0.003(3) 0.010(4) -0.015(4)
C1 0.028(4) 0.050(4) 0.047(4) -0.002(3) -0.003(3) -0.012(3)
C25 0.037(5) 0.063(5) 0.051(4) -0.009(4) -0.004(4) 0.016(4)
C13 0.021(4) 0.052(4) 0.062(5) 0.010(4) -0.003(3) -0.008(3)
C29 0.027(4) 0.061(5) 0.056(4) -0.005(4) -0.010(3) 0.009(4)
C11 0.048(5) 0.063(5) 0.078(6) 0.010(5) -0.007(5) 0.021(5)
C21 0.036(5) 0.043(4) 0.132(10) -0.021(5) 0.017(6) -0.013(4)
C9 0.034(5) 0.040(4) 0.094(7) 0.008(4) -0.008(5) -0.009(4)
C34 0.019(4) 0.094(7) 0.062(5) -0.013(5) 0.006(3) 0.008(4)
C5 0.052(5) 0.050(5) 0.068(6) -0.021(4) 0.013(5) -0.010(4)
C33 0.024(4) 0.089(7) 0.064(5) -0.014(5) 0.015(4) 0.001(4)
C4 0.076(8) 0.059(5) 0.071(6) -0.025(5) 0.001(6) -0.019(5)
C2 0.049(6) 0.070(6) 0.063(5) -0.003(5) -0.007(4) -0.017(5)
C12 0.026(4) 0.078(6) 0.075(6) 0.002(5) 0.001(4) 0.000(4)
C28 0.028(4) 0.098(7) 0.071(6) 0.002(5) -0.017(4) 0.006(5)
C26 0.048(6) 0.087(7) 0.084(7) -0.015(6) 0.002(5) 0.045(6)
C3 0.087(8) 0.079(7) 0.060(5) -0.018(5) -0.012(6) -0.033(6)
C27 0.043(6) 0.106(9) 0.087(7) 0.000(7) -0.011(5) 0.041(6)
C10 0.066(7) 0.042(5) 0.113(9) 0.019(5) -0.018(6) 0.001(5)

loop_
_atom_type_symbol
_atom_type_description
_atom_type_scat_dispersion_real
_atom_type_scat_dispersion_imag
_atom_type_scat_source
C C 0.0181 0.0091 'International Tables Vol C Tables 4.2.6.8 and 6.1.1.4'
N N 0.0311 0.0180 'International Tables Vol C Tables 4.2.6.8 and 6.1.1.4'
O O 0.0492 0.0322 'International Tables Vol C Tables 4.2.6.8 and 6.1.1.4'
S S 0.3331 0.5567 'International Tables Vol C Tables 4.2.6.8 and 6.1.1.4'
H H 0.0000 0.0000 'International Tables Vol C Tables 4.2.6.8 and 6.1.1.4'

loop_
_geom_angle_atom_site_label_1
_geom_angle_atom_site_label_2
_geom_angle_atom_site_label_3
_geom_angle
_geom_angle_site_symmetry_1
_geom_angle_site_symmetry_3
_geom_angle_publ_flag
C1 S1 C14 91.0(4) . . ?
C22 S2 C35 91.6(3) . . ?
C16 O2 H2B 109.5 . . ?
C19 O1 C21 117.9(7) . . ?
C20 C15 C16 118.1(6) . . ?
C20 C15 C14 119.9(6) . . ?
C16 C15 C14 122.0(6) . . ?
C14 C7 C6 111.1(6) . . ?
C14 C7 C8 124.9(7) . . ?
C6 C7 C8 123.9(6) . . ?
C17 C16 O2 117.5(5) . . ?
C17 C16 C15 120.8(6) . . ?
O2 C16 C15 121.6(6) . . ?
C7 C14 C15 128.9(6) . . ?
C7 C14 S1 113.7(5) . . ?
C15 C14 S1 117.4(5) . . ?
C16 C17 C18 120.3(6) . . ?
C16 C17 C22 121.5(6) . . ?
C18 C17 C22 117.9(6) . . ?
C22 C23 C30 111.8(6) . . ?
C22 C23 C24 125.9(6) . . ?
C30 C23 C24 122.3(6) . . ?
C20 C19 O1 116.6(6) . . ?
C20 C19 C18 120.0(6) . . ?
O1 C19 C18 123.3(6) . . ?
C23 C22 C17 131.0(6) . . ?
C23 C22 S2 113.1(5) . . ?
C17 C22 S2 116.0(5) . . ?
C31 C30 C35 118.4(6) . . ?
C31 C30 C23 129.3(7) . . ?
C35 C30 C23 112.3(6) . . ?
C19 C20 C15 121.4(6) . . ?
C19 C20 H20A 119.3 . . ?
C15 C20 H20A 119.3 . . ?
C34 C35 C30 121.7(7) . . ?
C34 C35 S2 127.2(6) . . ?
C30 C35 S2 111.2(5) . . ?
C25 C24 C29 117.5(7) . . ?
C25 C24 C23 121.3(6) . . ?
C29 C24 C23 121.1(6) . . ?
C1 C6 C5 119.2(8) . . ?
C1 C6 C7 112.3(6) . . ?
C5 C6 C7 128.5(8) . . ?
C19 C18 C17 119.3(6) . . ?
C19 C18 H18A 120.3 . . ?
C17 C18 H18A 120.3 . . ?
C32 C31 C30 119.6(7) . . ?
C32 C31 H31A 120.2 . . ?
C30 C31 H31A 120.2 . . ?
C13 C8 C9 118.9(8) . . ?
C13 C8 C7 121.3(7) . . ?
C9 C8 C7 119.8(7) . . ?
C31 C32 C33 120.4(8) . . ?
C31 C32 H32A 119.8 . . ?
C33 C32 H32A 119.8 . . ?
C6 C1 C2 122.5(8) . . ?
C6 C1 S1 112.0(6) . . ?
C2 C1 S1 125.5(7) . . ?
C26 C25 C24 121.1(9) . . ?
C26 C25 H25A 119.4 . . ?
C24 C25 H25A 119.4 . . ?
C8 C13 C12 121.2(8) . . ?
C8 C13 H13A 119.4 . . ?
C12 C13 H13A 119.4 . . ?
C28 C29 C24 121.1(8) . . ?
C28 C29 H29A 119.4 . . ?
C24 C29 H29A 119.4 . . ?
C10 C11 C12 119.8(9) . . ?
C10 C11 H11A 120.1 . . ?
C12 C11 H11A 120.1 . . ?
O1 C21 H21A 109.5 . . ?
O1 C21 H21B 109.5 . . ?
H21A C21 H21B 109.5 . . ?
O1 C21 H21C 109.5 . . ?
H21A C21 H21C 109.5 . . ?
H21B C21 H21C 109.5 . . ?
C10 C9 C8 119.3(8) . . ?
C10 C9 H9A 120.3 . . ?
C8 C9 H9A 120.3 . . ?
C33 C34 C35 118.3(8) . . ?
C33 C34 H34A 120.9 . . ?
C35 C34 H34A 120.9 . . ?
C4 C5 C6 118.4(10) . . ?
C4 C5 H5A 120.8 . . ?
C6 C5 H5A 120.8 . . ?
C34 C33 C32 121.6(8) . . ?
C34 C33 H33A 119.2 . . ?
C32 C33 H33A 119.2 . . ?
C3 C4 C5 121.5(9) . . ?
C3 C4 H4A 119.2 . . ?
C5 C4 H4A 119.2 . . ?
C3 C2 C1 117.3(10) . . ?
C3 C2 H2A 121.3 . . ?
C1 C2 H2A 121.3 . . ?
C11 C12 C13 119.2(9) . . ?
C11 C12 H12A 120.4 . . ?
C13 C12 H12A 120.4 . . ?
C27 C28 C29 120.8(9) . . ?
C27 C28 H28A 119.6 . . ?
C29 C28 H28A 119.6 . . ?
C25 C26 C27 121.1(10) . . ?
C25 C26 H26A 119.4 . . ?
C27 C26 H26A 119.4 . . ?
C2 C3 C4 121.0(9) . . ?
C2 C3 H3A 119.5 . . ?
C4 C3 H3A 119.5 . . ?
C28 C27 C26 118.3(9) . . ?
C28 C27 H27A 120.8 . . ?
C26 C27 H27A 120.8 . . ?
C11 C10 C9 121.5(9) . . ?
C11 C10 H10A 119.2 . . ?
C9 C10 H10A 119.2 . . ?

loop_
_geom_bond_atom_site_label_1
_geom_bond_atom_site_label_2
_geom_bond_distance
_geom_bond_site_symmetry_2
_geom_bond_publ_flag
S1 C1 1.736(8) . ?
S1 C14 1.738(7) . ?
S2 C22 1.735(6) . ?
S2 C35 1.732(8) . ?
O2 C16 1.371(8) . ?
O2 H2B 0.8200 . ?
O1 C19 1.387(8) . ?
O1 C21 1.402(11) . ?
C15 C20 1.397(9) . ?
C15 C16 1.404(9) . ?
C15 C14 1.478(9) . ?
C7 C14 1.359(10) . ?
C7 C6 1.465(10) . ?
C7 C8 1.495(10) . ?
C16 C17 1.373(9) . ?
C17 C18 1.394(9) . ?
C17 C22 1.494(9) . ?
C23 C22 1.360(9) . ?
C23 C30 1.449(9) . ?
C23 C24 1.484(9) . ?
C19 C20 1.370(10) . ?
C19 C18 1.396(10) . ?
C30 C31 1.392(10) . ?
C30 C35 1.400(10) . ?
C20 H20A 0.9300 . ?
C35 C34 1.398(10) . ?
C24 C25 1.386(11) . ?
C24 C29 1.406(10) . ?
C6 C1 1.384(11) . ?
C6 C5 1.408(11) . ?
C18 H18A 0.9300 . ?
C31 C32 1.386(11) . ?
C31 H31A 0.9300 . ?
C8 C13 1.363(11) . ?
C8 C9 1.396(11) . ?
C32 C33 1.386(13) . ?
C32 H32A 0.9300 . ?
C1 C2 1.397(12) . ?
C25 C26 1.372(12) . ?
C25 H25A 0.9300 . ?
C13 C12 1.381(12) . ?
C13 H13A 0.9300 . ?
C29 C28 1.384(12) . ?
C29 H29A 0.9300 . ?
C11 C10 1.353(15) . ?
C11 C12 1.380(14) . ?
C11 H11A 0.9300 . ?
C21 H21A 0.9600 . ?
C21 H21B 0.9600 . ?
C21 H21C 0.9600 . ?
C9 C10 1.369(14) . ?
C9 H9A 0.9300 . ?
C34 C33 1.353(14) . ?
C34 H34A 0.9300 . ?
C5 C4 1.383(14) . ?
C5 H5A 0.9300 . ?
C33 H33A 0.9300 . ?
C4 C3 1.385(17) . ?
C4 H4A 0.9300 . ?
C2 C3 1.386(15) . ?
C2 H2A 0.9300 . ?
C12 H12A 0.9300 . ?
C28 C27 1.371(16) . ?
C28 H28A 0.9300 . ?
C26 C27 1.401(16) . ?
C26 H26A 0.9300 . ?
C3 H3A 0.9300 . ?
C27 H27A 0.9300 . ?
C10 H10A 0.9300 . ?

loop_
_geom_torsion_atom_site_label_1
_geom_torsion_atom_site_label_2
_geom_torsion_atom_site_label_3
_geom_torsion_atom_site_label_4
_geom_torsion
_geom_torsion_site_symmetry_1
_geom_torsion_site_symmetry_2
_geom_torsion_site_symmetry_3
_geom_torsion_site_symmetry_4
_geom_torsion_publ_flag
C20 C15 C16 C17 2.6(9) . . . . ?
C14 C15 C16 C17 -175.4(6) . . . . ?
C20 C15 C16 O2 179.1(6) . . . . ?
C14 C15 C16 O2 1.1(9) . . . . ?
C6 C7 C14 C15 178.5(7) . . . . ?
C8 C7 C14 C15 -6.2(12) . . . . ?
C6 C7 C14 S1 0.4(8) . . . . ?
C8 C7 C14 S1 175.7(6) . . . . ?
C20 C15 C14 C7 116.9(8) . . . . ?
C16 C15 C14 C7 -65.1(10) . . . . ?
C20 C15 C14 S1 -65.0(7) . . . . ?
C16 C15 C14 S1 113.0(6) . . . . ?
C1 S1 C14 C7 0.0(6) . . . . ?
C1 S1 C14 C15 -178.4(5) . . . . ?
O2 C16 C17 C18 -179.4(6) . . . . ?
C15 C16 C17 C18 -2.8(10) . . . . ?
O2 C16 C17 C22 -4.7(9) . . . . ?
C15 C16 C17 C22 171.9(6) . . . . ?
C21 O1 C19 C20 152.5(8) . . . . ?
C21 O1 C19 C18 -29.6(12) . . . . ?
C30 C23 C22 C17 177.9(6) . . . . ?
C24 C23 C22 C17 -3.9(12) . . . . ?
C30 C23 C22 S2 -1.1(8) . . . . ?
C24 C23 C22 S2 177.1(6) . . . . ?
C16 C17 C22 C23 93.2(9) . . . . ?
C18 C17 C22 C23 -91.9(9) . . . . ?
C16 C17 C22 S2 -87.8(7) . . . . ?
C18 C17 C22 S2 87.1(7) . . . . ?
C35 S2 C22 C23 0.3(6) . . . . ?
C35 S2 C22 C17 -178.8(5) . . . . ?
C22 C23 C30 C31 -179.9(7) . . . . ?
C24 C23 C30 C31 1.9(11) . . . . ?
C22 C23 C30 C35 1.5(8) . . . . ?
C24 C23 C30 C35 -176.8(6) . . . . ?
O1 C19 C20 C15 177.2(6) . . . . ?
C18 C19 C20 C15 -0.7(10) . . . . ?
C16 C15 C20 C19 -0.9(10) . . . . ?
C14 C15 C20 C19 177.2(6) . . . . ?
C31 C30 C35 C34 -0.6(11) . . . . ?
C23 C30 C35 C34 178.2(8) . . . . ?
C31 C30 C35 S2 179.9(5) . . . . ?
C23 C30 C35 S2 -1.3(8) . . . . ?
C22 S2 C35 C34 -178.9(8) . . . . ?
C22 S2 C35 C30 0.6(6) . . . . ?
C22 C23 C24 C25 -56.1(11) . . . . ?
C30 C23 C24 C25 121.9(8) . . . . ?
C22 C23 C24 C29 128.4(8) . . . . ?
C30 C23 C24 C29 -53.6(10) . . . . ?
C14 C7 C6 C1 -0.7(9) . . . . ?
C8 C7 C6 C1 -176.0(7) . . . . ?
C14 C7 C6 C5 178.3(8) . . . . ?
C8 C7 C6 C5 2.9(12) . . . . ?
C20 C19 C18 C17 0.6(10) . . . . ?
O1 C19 C18 C17 -177.2(6) . . . . ?
C16 C17 C18 C19 1.2(10) . . . . ?
C22 C17 C18 C19 -173.7(6) . . . . ?
C35 C30 C31 C32 0.0(10) . . . . ?
C23 C30 C31 C32 -178.5(7) . . . . ?
C14 C7 C8 C13 -47.9(11) . . . . ?
C6 C7 C8 C13 126.8(8) . . . . ?
C14 C7 C8 C9 131.2(9) . . . . ?
C6 C7 C8 C9 -54.1(11) . . . . ?
C30 C31 C32 C33 -0.3(12) . . . . ?
C5 C6 C1 C2 2.0(12) . . . . ?
C7 C6 C1 C2 -179.0(8) . . . . ?
C5 C6 C1 S1 -178.4(6) . . . . ?
C7 C6 C1 S1 0.6(8) . . . . ?
C14 S1 C1 C6 -0.4(6) . . . . ?
C14 S1 C1 C2 179.3(8) . . . . ?
C29 C24 C25 C26 1.2(13) . . . . ?
C23 C24 C25 C26 -174.5(9) . . . . ?
C9 C8 C13 C12 1.8(13) . . . . ?
C7 C8 C13 C12 -179.1(8) . . . . ?
C25 C24 C29 C28 -0.9(13) . . . . ?
C23 C24 C29 C28 174.8(8) . . . . ?
C13 C8 C9 C10 -2.3(14) . . . . ?
C7 C8 C9 C10 178.6(9) . . . . ?
C30 C35 C34 C33 1.4(14) . . . . ?
S2 C35 C34 C33 -179.2(8) . . . . ?
C1 C6 C5 C4 -2.1(13) . . . . ?
C7 C6 C5 C4 179.1(9) . . . . ?
C35 C34 C33 C32 -1.7(15) . . . . ?
C31 C32 C33 C34 1.2(15) . . . . ?
C6 C5 C4 C3 0.8(16) . . . . ?
C6 C1 C2 C3 -0.5(14) . . . . ?
S1 C1 C2 C3 179.9(8) . . . . ?
C10 C11 C12 C13 -0.8(16) . . . . ?
C8 C13 C12 C11 -0.3(14) . . . . ?
C24 C29 C28 C27 0.6(16) . . . . ?
C24 C25 C26 C27 -1.3(18) . . . . ?
C1 C2 C3 C4 -0.8(17) . . . . ?
C5 C4 C3 C2 0.6(18) . . . . ?
C29 C28 C27 C26 -0.7(18) . . . . ?
C25 C26 C27 C28 1.0(19) . . . . ?
C12 C11 C10 C9 0.3(18) . . . . ?
C8 C9 C10 C11 1.3(18) . . . . ?
